data_1571745
loop_
_publ_author_name
'Zhu, Mengjie'
'Wang, Puzhao'
'Wu, Zhengqiu'
'Zhong, Yangfa'
'Su, Laiman'
'Xin, Yuquan'
'Spokoyny, Alexander M.'
'Zou, Chao'
'Mu, Xin'

_publ_section_title
;
 A Pd-catalyzed route to carborane-fused boron heterocycles.
;
_journal_issue 27
_journal_name_full 'Chemical science'
_journal_page_first 10392
_journal_page_last 10401
_journal_paper_doi 10.1039/d4sc02214a
_journal_volume 15
_journal_year 2024
_chemical_formula_moiety 'C7 H9 B5 N2 O4'
_chemical_formula_sum 'C7 H9 B5 N2 O4'
_chemical_formula_weight 239.21
_space_group_crystal_system monoclinic
_space_group_IT_number 15
_space_group_name_Hall '-C 2yc'
_space_group_name_H-M_alt 'C 1 2/c 1'
_atom_sites_solution_hydrogens geom
_atom_sites_solution_primary dual
_audit_creation_date 2023-06-08
_audit_creation_method
;
Olex2 1.5
(compiled 2023.03.06 svn.rbb2c1857 for OlexSys, GUI svn.r6748)
;
_audit_update_record
;
2024-01-04 deposited with the CCDC.	2024-05-28 downloaded from the CCDC.
;
_cell_angle_alpha 90
_cell_angle_beta 100.8020(10)
_cell_angle_gamma 90
_cell_formula_units_Z 8
_cell_length_a 15.2441(3)
_cell_length_b 11.0252(2)
_cell_length_c 12.8370(3)
_cell_measurement_reflns_used 6036
_cell_measurement_temperature 213.00
_cell_measurement_theta_max 54.783
_cell_measurement_theta_min 3.050
_cell_volume 2119.28(8)
_computing_cell_refinement 'SAINT v8.37A (Bruker, 2015)'
_computing_data_reduction 'SAINT v8.37A (Bruker, 2015)'
_computing_molecular_graphics 'Olex2 1.5 (Dolomanov et al., 2009)'
_computing_publication_material 'Olex2 1.5 (Dolomanov et al., 2009)'
_computing_structure_refinement 'SHELXL 2018/3 (Sheldrick, 2015)'
_computing_structure_solution 'SHELXT 2018/2 (Sheldrick, 2018)'
_diffrn_ambient_temperature 213.00
_diffrn_measured_fraction_theta_full 0.980
_diffrn_measured_fraction_theta_max 0.980
_diffrn_measurement_device_type 'Bruker D8 Venture'
_diffrn_measurement_method '\f and \w scans'
_diffrn_radiation_type GaK\a
_diffrn_radiation_wavelength 1.34139
_diffrn_reflns_av_R_equivalents 0.0479
_diffrn_reflns_av_unetI/netI 0.0382
_diffrn_reflns_Laue_measured_fraction_full 0.980
_diffrn_reflns_Laue_measured_fraction_max 0.980
_diffrn_reflns_limit_h_max 18
_diffrn_reflns_limit_h_min -18
_diffrn_reflns_limit_k_max 13
_diffrn_reflns_limit_k_min -13
_diffrn_reflns_limit_l_max 15
_diffrn_reflns_limit_l_min -15
_diffrn_reflns_number 9005
_diffrn_reflns_point_group_measured_fraction_full 0.980
_diffrn_reflns_point_group_measured_fraction_max 0.980
_diffrn_reflns_theta_full 53.594
_diffrn_reflns_theta_max 54.941
_diffrn_reflns_theta_min 5.015
_diffrn_source_current 2.85
_diffrn_source_power 0.19887300000000002
_diffrn_source_voltage 69.78
_diffrn_standards_number 0
_exptl_absorpt_coefficient_mu 0.578
_exptl_absorpt_correction_T_max 0.7508
_exptl_absorpt_correction_T_min 0.5428
_exptl_absorpt_correction_type multi-scan
_exptl_absorpt_process_details
;
SADABS-2016/2 (Bruker,2016/2) was used for absorption correction.
wR2(int) was 0.1187 before and 0.0696 after correction.
The Ratio of minimum to maximum transmission is 0.7230.
The \l/2 correction factor is Not present.
;
_exptl_crystal_colour red
_exptl_crystal_colour_primary red
_exptl_crystal_density_diffrn 1.499
_exptl_crystal_description block
_exptl_crystal_F_000 976
_exptl_crystal_size_max 0.07
_exptl_crystal_size_mid 0.07
_exptl_crystal_size_min 0.05
_refine_diff_density_max 0.213
_refine_diff_density_min -0.225
_refine_diff_density_rms 0.042
_refine_ls_extinction_method none
_refine_ls_goodness_of_fit_ref 1.056
_refine_ls_hydrogen_treatment constr
_refine_ls_matrix_type full
_refine_ls_number_parameters 164
_refine_ls_number_reflns 1974
_refine_ls_number_restraints 0
_refine_ls_restrained_S_all 1.056
_refine_ls_R_factor_all 0.0502
_refine_ls_R_factor_gt 0.0457
_refine_ls_shift/su_max 0.000
_refine_ls_shift/su_mean 0.000
_refine_ls_structure_factor_coef Fsqd
_refine_ls_weighting_details 'w=1/[\s^2^(Fo^2^)+(0.0714P)^2^+1.3868P] where P=(Fo^2^+2Fc^2^)/3'
_refine_ls_weighting_scheme calc
_refine_ls_wR_factor_gt 0.1265
_refine_ls_wR_factor_ref 0.1308
_reflns_Friedel_coverage 0.000
_reflns_number_gt 1777
_reflns_number_total 1974
_reflns_threshold_expression 'I > 2\s(I)'
_cod_data_source_file d4sc02214a2.cif
_cod_data_source_block mj23379_0m
_cod_depositor_comments 'Adding full bibliography for 1571739--1571749.cif.'
_cod_database_code 1571745
_shelx_shelxl_version_number 2018/3
_shelx_space_group_comment
;
The symmetry employed for this shelxl refinement is uniquely defined
by the following loop, which should always be used as a source of
symmetry information in preference to the above space-group names.
They are only intended as comments.
;
_shelx_estimated_absorpt_t_max 0.972
_shelx_estimated_absorpt_t_min 0.961
_olex2_refinement_description
;
1. Fixed Uiso
 At 1.2 times of:
  All B(H) groups, All C(H) groups
 At 1.5 times of:
  All C(H,H,H) groups
2.a Aromatic/amide H refined with riding coordinates:
 C4(H4A)
2.b Idealised Me refined as rotating group:
 C7(H7A,H7B,H7C)
2.c Boron cage BH refined with riding coordinates:
 B1(H1), C1(H1A), B2(H2), B3(H3), B4(H4)
;
_olex2_submission_special_instructions 'No special instructions were received'

loop_
_space_group_symop_operation_xyz
'x, y, z'
'-x, y, -z+1/2'
'x+1/2, y+1/2, z'
'-x+1/2, y+1/2, -z+1/2'
'-x, -y, -z'
'x, -y, z-1/2'
'-x+1/2, -y+1/2, -z'
'x+1/2, -y+1/2, z-1/2'

loop_
_atom_site_label
_atom_site_type_symbol
_atom_site_fract_x
_atom_site_fract_y
_atom_site_fract_z
_atom_site_U_iso_or_equiv
_atom_site_adp_type
_atom_site_occupancy
_atom_site_site_symmetry_order
_atom_site_calc_flag
_atom_site_refinement_flags_posn
_atom_site_refinement_flags_adp
_atom_site_refinement_flags_occupancy
_atom_site_disorder_assembly
_atom_site_disorder_group
B1 B 0.46939(13) 0.87687(16) 0.80321(17) 0.0419(5) Uani 1 1 d . . . . .
H1 H 0.449443 0.962588 0.837708 0.050 Uiso 1 1 calc R U . . .
C1 C 0.57435(11) 0.82224(15) 0.81899(14) 0.0400(4) Uani 1 1 d . . . . .
H1A H 0.628124 0.876203 0.868299 0.048 Uiso 1 1 calc R U . . .
N1 N 0.55981(9) 0.49334(11) 0.66805(10) 0.0331(3) Uani 1 1 d . . . . .
O1 O 0.63595(10) 0.63070(13) 0.50888(12) 0.0607(4) Uani 1 1 d . . . . .
B2 B 0.50106(12) 0.74900(16) 0.88395(15) 0.0369(4) Uani 1 1 d . . . . .
H2 H 0.502866 0.750012 0.970791 0.044 Uiso 1 1 calc R U . . .
C2 C 0.53808(10) 0.39380(13) 0.72366(12) 0.0317(4) Uani 1 1 d . . . . .
N2 N 0.61308(9) 0.19016(12) 0.77023(11) 0.0381(4) Uani 1 1 d . . . . .
O2 O 0.74656(8) 0.49341(11) 0.53044(10) 0.0453(3) Uani 1 1 d . . . . .
B3 B 0.58200(11) 0.66985(16) 0.82677(14) 0.0349(4) Uani 1 1 d . . . . .
H3 H 0.636752 0.619301 0.877859 0.042 Uiso 1 1 calc R U . . .
C3 C 0.60045(10) 0.30404(14) 0.71497(12) 0.0337(4) Uani 1 1 d . . . . .
O3 O 0.67213(9) 0.12354(12) 0.74830(14) 0.0620(4) Uani 1 1 d . . . . .
B4 B 0.60034(12) 0.74870(15) 0.71136(15) 0.0357(4) Uani 1 1 d . . . . .
H4 H 0.666708 0.749335 0.687615 0.043 Uiso 1 1 calc R U . . .
C4 C 0.65870(10) 0.34593(15) 0.65138(13) 0.0367(4) Uani 1 1 d . . . . .
H4A H 0.706081 0.302671 0.631478 0.044 Uiso 1 1 calc R U . . .
O4 O 0.56828(9) 0.16543(11) 0.83694(10) 0.0489(4) Uani 1 1 d . . . . .
B5 B 0.53083(11) 0.61831(15) 0.69695(13) 0.0311(4) Uani 1 1 d . . . . .
C5 C 0.63349(10) 0.46225(14) 0.62356(12) 0.0344(4) Uani 1 1 d . . . . .
C6 C 0.67026(12) 0.54049(15) 0.54990(13) 0.0392(4) Uani 1 1 d . . . . .
C7 C 0.78774(14) 0.5590(2) 0.45486(16) 0.0572(5) Uani 1 1 d . . . . .
H7A H 0.747791 0.559663 0.386486 0.086 Uiso 1 1 calc R U . . .
H7B H 0.843334 0.519734 0.448115 0.086 Uiso 1 1 calc R U . . .
H7C H 0.799731 0.641700 0.479230 0.086 Uiso 1 1 calc R U . . .

loop_
_atom_site_aniso_label
_atom_site_aniso_U_11
_atom_site_aniso_U_22
_atom_site_aniso_U_33
_atom_site_aniso_U_23
_atom_site_aniso_U_13
_atom_site_aniso_U_12
B1 0.0425(10) 0.0295(9) 0.0578(12) -0.0041(8) 0.0204(9) -0.0002(7)
C1 0.0363(8) 0.0350(9) 0.0503(10) -0.0090(7) 0.0119(7) -0.0060(6)
N1 0.0400(7) 0.0283(7) 0.0340(7) -0.0001(5) 0.0142(6) 0.0001(5)
O1 0.0777(10) 0.0481(8) 0.0657(9) 0.0183(7) 0.0371(8) 0.0132(7)
B2 0.0378(9) 0.0339(9) 0.0401(10) -0.0071(7) 0.0101(8) -0.0027(7)
C2 0.0378(8) 0.0269(7) 0.0317(7) -0.0011(6) 0.0097(6) -0.0013(6)
N2 0.0378(7) 0.0298(7) 0.0463(8) 0.0000(6) 0.0065(6) 0.0005(5)
O2 0.0450(7) 0.0517(8) 0.0444(7) 0.0007(5) 0.0216(6) -0.0038(5)
B3 0.0330(9) 0.0346(9) 0.0365(9) -0.0016(7) 0.0053(7) 0.0023(7)
C3 0.0369(8) 0.0287(8) 0.0359(8) -0.0012(6) 0.0078(6) 0.0003(6)
O3 0.0564(8) 0.0403(7) 0.0938(11) 0.0100(7) 0.0254(8) 0.0161(6)
B4 0.0328(9) 0.0319(9) 0.0440(10) -0.0015(7) 0.0115(8) -0.0014(7)
C4 0.0360(8) 0.0348(8) 0.0410(9) -0.0043(6) 0.0114(7) 0.0021(6)
O4 0.0565(8) 0.0433(7) 0.0478(7) 0.0106(5) 0.0118(6) 0.0025(6)
B5 0.0345(9) 0.0274(8) 0.0326(9) 0.0007(6) 0.0091(7) 0.0003(6)
C5 0.0379(8) 0.0343(8) 0.0331(8) -0.0037(6) 0.0123(6) -0.0019(6)
C6 0.0471(9) 0.0375(9) 0.0363(8) -0.0052(7) 0.0164(7) -0.0042(7)
C7 0.0595(12) 0.0683(13) 0.0512(11) 0.0006(9) 0.0297(9) -0.0152(10)

loop_
_atom_type_symbol
_atom_type_description
_atom_type_scat_dispersion_real
_atom_type_scat_dispersion_imag
_atom_type_scat_source
C C 0.0137 0.0067 'International Tables Vol C Tables 4.2.6.8 and 6.1.1.4'
H H 0.0000 0.0000 'International Tables Vol C Tables 4.2.6.8 and 6.1.1.4'
B B 0.0070 0.0029 'International Tables Vol C Tables 4.2.6.8 and 6.1.1.4'
N N 0.0241 0.0134 'International Tables Vol C Tables 4.2.6.8 and 6.1.1.4'
O O 0.0389 0.0241 'International Tables Vol C Tables 4.2.6.8 and 6.1.1.4'

loop_
_geom_angle_atom_site_label_1
_geom_angle_atom_site_label_2
_geom_angle_atom_site_label_3
_geom_angle
_geom_angle_site_symmetry_1
_geom_angle_site_symmetry_3
_geom_angle_publ_flag
B1 B1 H1 121.6 2_656 . ?
C1 B1 B1 57.71(12) 2_656 2_656 ?
C1 B1 B1 58.25(11) . 2_656 ?
C1 B1 H1 125.6 2_656 . ?
C1 B1 H1 125.5 . . ?
C1 B1 C1 100.60(13) . 2_656 ?
C1 B1 B2 59.63(11) . . ?
C1 B1 B2 106.06(12) 2_656 . ?
C1 B1 B4 59.39(10) 2_656 2_656 ?
C1 B1 B4 105.49(12) . 2_656 ?
B2 B1 B1 108.88(11) . 2_656 ?
B2 B1 H1 120.8 . . ?
B4 B1 B1 108.04(12) 2_656 2_656 ?
B4 B1 H1 121.4 2_656 . ?
B4 B1 B2 60.85(10) 2_656 . ?
B1 C1 B1 64.04(13) . 2_656 ?
B1 C1 H1A 117.4 . . ?
B1 C1 H1A 117.2 2_656 . ?
B1 C1 B2 115.96(13) 2_656 . ?
B1 C1 B2 62.41(10) . . ?
B1 C1 B4 62.09(11) 2_656 . ?
B1 C1 B4 115.49(14) . . ?
B2 C1 H1A 117.0 . . ?
B3 C1 B1 114.81(13) . 2_656 ?
B3 C1 B1 114.63(12) . . ?
B3 C1 H1A 117.7 . . ?
B3 C1 B2 63.02(10) . . ?
B3 C1 B4 63.37(10) . . ?
B4 C1 H1A 117.2 . . ?
B4 C1 B2 116.09(12) . . ?
C2 N1 B5 119.11(12) . . ?
C2 N1 C5 107.79(12) . . ?
C5 N1 B5 128.19(13) . . ?
B1 B2 H2 122.3 . . ?
B1 B2 B3 106.53(13) . . ?
B1 B2 B4 59.42(11) . 2_656 ?
B1 B2 B5 106.74(13) . 2_656 ?
C1 B2 B1 57.96(10) . . ?
C1 B2 H2 126.0 . . ?
C1 B2 B3 57.66(10) . . ?
C1 B2 B4 103.13(13) . 2_656 ?
C1 B2 B5 103.16(12) . 2_656 ?
B3 B2 H2 122.1 . . ?
B3 B2 B4 107.17(12) . 2_656 ?
B3 B2 B5 59.95(10) . 2_656 ?
B4 B2 H2 123.0 2_656 . ?
B4 B2 B5 59.59(10) 2_656 2_656 ?
B5 B2 H2 123.0 2_656 . ?
N1 C2 C2 122.10(10) . 2_656 ?
N1 C2 C3 106.84(13) . . ?
C3 C2 C2 131.05(10) . 2_656 ?
O3 N2 C3 116.30(14) . . ?
O4 N2 C3 120.00(13) . . ?
O4 N2 O3 123.66(14) . . ?
C6 O2 C7 115.67(15) . . ?
C1 B3 B2 59.32(10) . . ?
C1 B3 H3 124.8 . . ?
C1 B3 B4 59.01(10) . . ?
C1 B3 B5 104.70(12) . 2_656 ?
C1 B3 B5 104.32(13) . . ?
B2 B3 H3 120.4 . . ?
B2 B3 B4 109.42(13) . . ?
B2 B3 B5 108.91(12) . . ?
B2 B3 B5 60.33(9) . 2_656 ?
B4 B3 H3 121.2 . . ?
B4 B3 B5 59.46(10) . . ?
B5 B3 H3 122.4 2_656 . ?
B5 B3 H3 122.5 . . ?
B5 B3 B4 108.04(12) 2_656 . ?
B5 B3 B5 60.19(11) 2_656 . ?
C2 C3 N2 127.76(14) . . ?
C2 C3 C4 109.35(14) . . ?
C4 C3 N2 122.54(14) . . ?
B1 B4 B2 59.73(11) 2_656 2_656 ?
B1 B4 B3 107.13(12) 2_656 . ?
B1 B4 H4 122.0 2_656 . ?
B1 B4 B5 107.63(12) 2_656 . ?
C1 B4 B1 58.53(11) . 2_656 ?
C1 B4 B2 104.54(12) . 2_656 ?
C1 B4 B3 57.62(10) . . ?
C1 B4 H4 125.4 . . ?
C1 B4 B5 104.11(12) . . ?
B2 B4 B3 108.67(12) 2_656 . ?
B2 B4 H4 122.0 2_656 . ?
B3 B4 H4 121.6 . . ?
B5 B4 B2 60.39(10) . 2_656 ?
B5 B4 B3 60.56(10) . . ?
B5 B4 H4 122.3 . . ?
C3 C4 H4A 126.7 . . ?
C5 C4 C3 106.58(13) . . ?
C5 C4 H4A 126.7 . . ?
N1 B5 B2 130.58(13) . 2_656 ?
N1 B5 B3 124.38(13) . 2_656 ?
N1 B5 B3 114.81(13) . . ?
N1 B5 B4 124.51(13) . . ?
N1 B5 B5 113.86(8) . 2_656 ?
B2 B5 B3 107.91(12) 2_656 . ?
B2 B5 B5 108.46(10) 2_656 2_656 ?
B3 B5 B2 59.72(10) 2_656 2_656 ?
B3 B5 B3 107.17(12) 2_656 . ?
B3 B5 B5 60.24(11) 2_656 2_656 ?
B4 B5 B2 60.02(10) . 2_656 ?
B4 B5 B3 107.32(12) . 2_656 ?
B4 B5 B3 59.98(10) . . ?
B4 B5 B5 107.96(10) . 2_656 ?
B5 B5 B3 59.57(11) 2_656 . ?
N1 C5 C6 123.63(15) . . ?
C4 C5 N1 109.40(13) . . ?
C4 C5 C6 126.69(15) . . ?
O1 C6 O2 124.22(15) . . ?
O1 C6 C5 125.67(16) . . ?
O2 C6 C5 110.04(15) . . ?
O2 C7 H7A 109.5 . . ?
O2 C7 H7B 109.5 . . ?
O2 C7 H7C 109.5 . . ?
H7A C7 H7B 109.5 . . ?
H7A C7 H7C 109.5 . . ?
H7B C7 H7C 109.5 . . ?

loop_
_geom_bond_atom_site_label_1
_geom_bond_atom_site_label_2
_geom_bond_distance
_geom_bond_site_symmetry_2
_geom_bond_publ_flag
B1 B1 1.793(4) 2_656 ?
B1 H1 1.1100 . ?
B1 C1 1.686(2) . ?
B1 C1 1.696(3) 2_656 ?
B1 B2 1.763(3) . ?
B1 B4 1.757(3) 2_656 ?
C1 H1A 1.1100 . ?
C1 B2 1.716(2) . ?
C1 B3 1.686(3) . ?
C1 B4 1.711(2) . ?
N1 C2 1.3828(19) . ?
N1 B5 1.514(2) . ?
N1 C5 1.3948(19) . ?
O1 C6 1.199(2) . ?
B2 H2 1.1100 . ?
B2 B3 1.778(2) . ?
B2 B4 1.783(3) 2_656 ?
B2 B5 1.789(2) 2_656 ?
C2 C2 1.449(3) 2_656 ?
C2 C3 1.391(2) . ?
N2 C3 1.437(2) . ?
N2 O3 1.2345(18) . ?
N2 O4 1.2220(18) . ?
O2 C6 1.339(2) . ?
O2 C7 1.445(2) . ?
B3 H3 1.1100 . ?
B3 B4 1.784(3) . ?
B3 B5 1.783(2) 2_656 ?
B3 B5 1.795(2) . ?
C3 C4 1.393(2) . ?
B4 H4 1.1100 . ?
B4 B5 1.775(2) . ?
C4 H4A 0.9400 . ?
C4 C5 1.367(2) . ?
B5 B5 1.794(3) 2_656 ?
C5 C6 1.467(2) . ?
C7 H7A 0.9700 . ?
C7 H7B 0.9700 . ?
C7 H7C 0.9700 . ?

loop_
_geom_torsion_atom_site_label_1
_geom_torsion_atom_site_label_2
_geom_torsion_atom_site_label_3
_geom_torsion_atom_site_label_4
_geom_torsion
_geom_torsion_site_symmetry_1
_geom_torsion_site_symmetry_2
_geom_torsion_site_symmetry_3
_geom_torsion_site_symmetry_4
_geom_torsion_publ_flag
B1 B1 C1 B2 -143.49(12) 2_656 . . . ?
B1 B1 C1 B3 -106.87(14) 2_656 . . . ?
B1 B1 C1 B4 -36.00(10) 2_656 . . . ?
B1 B1 B2 C1 32.33(14) 2_656 . . . ?
B1 B1 B2 B3 -0.1(2) 2_656 . . . ?
B1 B1 B2 B4 -100.61(17) 2_656 . . 2_656 ?
B1 B1 B2 B5 -62.96(18) 2_656 . . 2_656 ?
B1 C1 B2 B1 -36.51(13) 2_656 . . . ?
B1 C1 B2 B3 106.01(15) 2_656 . . . ?
B1 C1 B2 B3 142.53(14) . . . . ?
B1 C1 B2 B4 3.82(17) 2_656 . . 2_656 ?
B1 C1 B2 B4 40.33(12) . . . 2_656 ?
B1 C1 B2 B5 65.18(16) 2_656 . . 2_656 ?
B1 C1 B2 B5 101.69(14) . . . 2_656 ?
B1 C1 B3 B2 -107.80(15) 2_656 . . . ?
B1 C1 B3 B2 -36.38(14) . . . . ?
B1 C1 B3 B4 36.03(13) 2_656 . . . ?
B1 C1 B3 B4 107.45(15) . . . . ?
B1 C1 B3 B5 -66.45(16) 2_656 . . 2_656 ?
B1 C1 B3 B5 67.36(16) . . . . ?
B1 C1 B3 B5 -4.06(17) 2_656 . . . ?
B1 C1 B3 B5 4.97(18) . . . 2_656 ?
B1 C1 B4 B1 36.73(12) . . . 2_656 ?
B1 C1 B4 B2 -39.70(12) 2_656 . . 2_656 ?
B1 C1 B4 B2 -2.97(17) . . . 2_656 ?
B1 C1 B4 B3 -142.83(13) 2_656 . . . ?
B1 C1 B4 B3 -106.10(14) . . . . ?
B1 C1 B4 B5 -102.25(13) 2_656 . . . ?
B1 C1 B4 B5 -65.51(16) . . . . ?
B1 B2 B3 C1 32.55(12) . . . . ?
B1 B2 B3 B4 0.10(17) . . . . ?
B1 B2 B3 B5 -63.23(15) . . . . ?
B1 B2 B3 B5 -100.10(13) . . . 2_656 ?
B1 B4 B5 N1 158.90(15) 2_656 . . . ?
B1 B4 B5 B2 37.92(12) 2_656 . . 2_656 ?
B1 B4 B5 B3 -100.11(14) 2_656 . . . ?
B1 B4 B5 B3 0.09(16) 2_656 . . 2_656 ?
B1 B4 B5 B5 -63.46(17) 2_656 . . 2_656 ?
C1 B1 C1 B1 40.98(15) 2_656 . . 2_656 ?
C1 B1 C1 B2 -102.51(12) 2_656 . . . ?
C1 B1 C1 B3 -65.89(15) 2_656 . . . ?
C1 B1 C1 B4 4.97(18) 2_656 . . . ?
C1 B1 B2 C1 93.05(13) 2_656 . . . ?
C1 B1 B2 B3 60.62(15) 2_656 . . . ?
C1 B1 B2 B3 -32.43(12) . . . . ?
C1 B1 B2 B4 -39.88(12) 2_656 . . 2_656 ?
C1 B1 B2 B4 -132.93(13) . . . 2_656 ?
C1 B1 B2 B5 -95.29(13) . . . 2_656 ?
C1 B1 B2 B5 -2.24(16) 2_656 . . 2_656 ?
C1 B2 B3 B4 -32.44(12) . . . . ?
C1 B2 B3 B5 -95.78(14) . . . . ?
C1 B2 B3 B5 -132.65(13) . . . 2_656 ?
C1 B3 B4 B1 -32.63(12) . . . 2_656 ?
C1 B3 B4 B2 -95.71(13) . . . 2_656 ?
C1 B3 B4 B5 -133.58(13) . . . . ?
C1 B3 B5 N1 156.85(12) . . . . ?
C1 B3 B5 B2 2.36(15) . . . 2_656 ?
C1 B3 B5 B3 -60.59(13) . . . 2_656 ?
C1 B3 B5 B4 39.86(11) . . . . ?
C1 B3 B5 B5 -98.95(11) . . . 2_656 ?
C1 B4 B5 N1 -140.11(15) . . . . ?
C1 B4 B5 B2 98.91(13) . . . 2_656 ?
C1 B4 B5 B3 61.08(15) . . . 2_656 ?
C1 B4 B5 B3 -39.11(11) . . . . ?
C1 B4 B5 B5 -2.47(17) . . . 2_656 ?
N1 C2 C3 N2 171.18(14) . . . . ?
N1 C2 C3 C4 -2.03(17) . . . . ?
N1 C5 C6 O1 -10.3(3) . . . . ?
N1 C5 C6 O2 172.76(14) . . . . ?
B2 B1 C1 B1 143.49(12) . . . 2_656 ?
B2 B1 C1 B3 36.62(14) . . . . ?
B2 B1 C1 B4 107.48(14) . . . . ?
B2 C1 B3 B4 143.83(13) . . . . ?
B2 C1 B3 B5 41.36(12) . . . 2_656 ?
B2 C1 B3 B5 103.74(13) . . . . ?
B2 C1 B4 B1 106.99(15) . . . 2_656 ?
B2 C1 B4 B2 67.28(15) . . . 2_656 ?
B2 C1 B4 B3 -35.85(13) . . . . ?
B2 C1 B4 B5 4.74(17) . . . . ?
B2 B3 B4 B1 -0.07(17) . . . 2_656 ?
B2 B3 B4 C1 32.56(12) . . . . ?
B2 B3 B4 B2 -63.15(14) . . . 2_656 ?
B2 B3 B4 B5 -101.02(13) . . . . ?
B2 B3 B5 N1 -141.13(13) . . . . ?
B2 B3 B5 B2 64.37(16) . . . 2_656 ?
B2 B3 B5 B3 1.43(18) . . . 2_656 ?
B2 B3 B5 B4 101.88(14) . . . . ?
B2 B3 B5 B5 -36.94(9) . . . 2_656 ?
B2 B4 B5 N1 120.98(17) 2_656 . . . ?
B2 B4 B5 B3 -138.02(13) 2_656 . . . ?
B2 B4 B5 B3 -37.83(12) 2_656 . . 2_656 ?
B2 B4 B5 B5 -101.38(14) 2_656 . . 2_656 ?
C2 N1 B5 B2 -147.06(15) . . . 2_656 ?
C2 N1 B5 B3 65.59(18) . . . . ?
C2 N1 B5 B3 -69.7(2) . . . 2_656 ?
C2 N1 B5 B4 135.04(15) . . . . ?
C2 N1 B5 B5 -0.5(2) . . . 2_656 ?
C2 N1 C5 C4 -0.71(18) . . . . ?
C2 N1 C5 C6 173.56(15) . . . . ?
C2 C2 C3 N2 -9.8(3) 2_656 . . . ?
C2 C2 C3 C4 177.0(2) 2_656 . . . ?
C2 C3 C4 C5 1.59(18) . . . . ?
N2 C3 C4 C5 -172.04(14) . . . . ?
B3 C1 B2 B1 -142.53(14) . . . . ?
B3 C1 B2 B4 -102.19(13) . . . 2_656 ?
B3 C1 B2 B5 -40.83(12) . . . 2_656 ?
B3 C1 B4 B1 142.83(13) . . . 2_656 ?
B3 C1 B4 B2 103.13(12) . . . 2_656 ?
B3 C1 B4 B5 40.58(11) . . . . ?
B3 B4 B5 N1 -101.00(16) . . . . ?
B3 B4 B5 B2 138.02(13) . . . 2_656 ?
B3 B4 B5 B3 100.19(12) . . . 2_656 ?
B3 B4 B5 B5 36.65(13) . . . 2_656 ?
C3 C4 C5 N1 -0.53(18) . . . . ?
C3 C4 C5 C6 -174.59(16) . . . . ?
O3 N2 C3 C2 178.85(15) . . . . ?
O3 N2 C3 C4 -8.8(2) . . . . ?
B4 B1 C1 B1 101.92(15) 2_656 . . 2_656 ?
B4 B1 C1 B2 -41.57(12) 2_656 . . . ?
B4 B1 C1 B3 -4.96(19) 2_656 . . . ?
B4 B1 C1 B4 65.91(18) 2_656 . . . ?
B4 B1 B2 C1 132.93(13) 2_656 . . . ?
B4 B1 B2 B3 100.51(13) 2_656 . . . ?
B4 B1 B2 B5 37.64(11) 2_656 . . 2_656 ?
B4 C1 B2 B1 -106.55(15) . . . . ?
B4 C1 B2 B3 35.97(13) . . . . ?
B4 C1 B2 B4 -66.22(15) . . . 2_656 ?
B4 C1 B2 B5 -4.86(18) . . . 2_656 ?
B4 C1 B3 B2 -143.83(13) . . . . ?
B4 C1 B3 B5 -102.47(13) . . . 2_656 ?
B4 C1 B3 B5 -40.08(11) . . . . ?
B4 B2 B3 C1 94.92(13) 2_656 . . . ?
B4 B2 B3 B4 62.47(14) 2_656 . . . ?
B4 B2 B3 B5 -0.86(16) 2_656 . . . ?
B4 B2 B3 B5 -37.73(11) 2_656 . . 2_656 ?
B4 B3 B5 N1 116.99(14) . . . . ?
B4 B3 B5 B2 -37.50(11) . . . 2_656 ?
B4 B3 B5 B3 -100.45(11) . . . 2_656 ?
B4 B3 B5 B5 -138.81(11) . . . 2_656 ?
C4 C5 C6 O1 163.00(18) . . . . ?
C4 C5 C6 O2 -14.0(2) . . . . ?
O4 N2 C3 C2 -3.2(2) . . . . ?
O4 N2 C3 C4 169.22(14) . . . . ?
B5 N1 C2 C2 25.3(3) . . . 2_656 ?
B5 N1 C2 C3 -155.54(14) . . . . ?
B5 N1 C5 C4 153.78(15) . . . . ?
B5 N1 C5 C6 -32.0(2) . . . . ?
B5 B2 B3 C1 132.65(13) 2_656 . . . ?
B5 B2 B3 B4 100.21(13) 2_656 . . . ?
B5 B2 B3 B5 36.87(11) 2_656 . . . ?
B5 B3 B4 B1 64.01(15) 2_656 . . 2_656 ?
B5 B3 B4 B1 100.95(13) . . . 2_656 ?
B5 B3 B4 C1 133.58(13) . . . . ?
B5 B3 B4 C1 96.64(13) 2_656 . . . ?
B5 B3 B4 B2 37.87(11) . . . 2_656 ?
B5 B3 B4 B2 0.93(16) 2_656 . . 2_656 ?
B5 B3 B4 B5 -36.94(11) 2_656 . . . ?
B5 B3 B5 N1 -104.20(10) 2_656 . . . ?
B5 B3 B5 B2 101.31(12) 2_656 . . 2_656 ?
B5 B3 B5 B3 38.36(14) 2_656 . . 2_656 ?
B5 B3 B5 B4 138.81(11) 2_656 . . . ?
C5 N1 C2 C2 -177.47(17) . . . 2_656 ?
C5 N1 C2 C3 1.66(17) . . . . ?
C5 N1 B5 B2 60.9(2) . . . 2_656 ?
C5 N1 B5 B3 -86.41(18) . . . . ?
C5 N1 B5 B3 138.32(16) . . . 2_656 ?
C5 N1 B5 B4 -17.0(2) . . . . ?
C5 N1 B5 B5 -152.47(16) . . . 2_656 ?
C7 O2 C6 O1 0.2(3) . . . . ?
C7 O2 C6 C5 177.23(14) . . . . ?
